data_2103485
loop_
_publ_author_name
'Vithana, Champika'
'Uekusa, Hidehiro'
'Sekine, Akiko'
'Ohashi, Yuji'

_publ_section_title
;
 Modified photoreactivity due to mixed crystal~formation. II. Enhanced
 reactivity upon conformational mimicry and cavity enlargement
;
_journal_issue 6
_journal_name_full 'Acta Crystallographica Section B'
_journal_page_first 986
_journal_page_last 997
_journal_paper_doi 10.1107/S0108768102019663
_journal_volume 58
_journal_year 2002
_chemical_formula_sum 'C18 H21 Co N6 O4'
_chemical_formula_weight 444.33
_chemical_name_systematic
;
[(2-cyanoethyl)(3-ethylpyridine)cobaloxime]
[(2-cyanopropyl)(3-methylpyridine)cobaloxime]
;
_space_group_IT_number 14
_symmetry_cell_setting monoclinic
_symmetry_space_group_name_Hall '-P 2yn'
_symmetry_space_group_name_H-M 'P 1 21/n 1'
_atom_sites_solution_hydrogens geom
_atom_sites_solution_primary direct
_atom_sites_solution_secondary difmap
_audit_creation_method SHELXL-97
_cell_angle_alpha 90.00
_cell_angle_beta 91.0820(10)
_cell_angle_gamma 90.00
_cell_formula_units_Z 4
_cell_length_a 11.7299(4)
_cell_length_b 9.2358(3)
_cell_length_c 19.8561(6)
_cell_measurement_temperature 293(2)
_cell_volume 2150.73(12)
_computing_cell_refinement SAINT(Siemens,1995)
_computing_data_collection 'SMART( Siemens, 1995)'
_computing_data_reduction SAINT(Siemens,1995)
_computing_molecular_graphics 'ORTEP-III(Burnet & Johnson, 1996)'
_computing_structure_refinement 'SHELXL-97 (Sheldrick, 1997)'
_computing_structure_solution 'SIR-92(Altomare et al., 1994)'
_diffrn_ambient_temperature 293(2)
_diffrn_measured_fraction_theta_full 0.984
_diffrn_measured_fraction_theta_max 0.984
_diffrn_measurement_device_type 'SMART CCD'
_diffrn_measurement_method 'Omega scan'
_diffrn_radiation_monochromator graphite
_diffrn_radiation_source 'fine-focus sealed tube'
_diffrn_radiation_type MoK\a
_diffrn_radiation_wavelength 0.71069
_diffrn_reflns_av_R_equivalents 0.0670
_diffrn_reflns_av_sigmaI/netI 0.0722
_diffrn_reflns_limit_h_max 15
_diffrn_reflns_limit_h_min -15
_diffrn_reflns_limit_k_max 10
_diffrn_reflns_limit_k_min -11
_diffrn_reflns_limit_l_max 22
_diffrn_reflns_limit_l_min -25
_diffrn_reflns_number 14428
_diffrn_reflns_theta_full 27.52
_diffrn_reflns_theta_max 27.52
_diffrn_reflns_theta_min 2.00
_exptl_absorpt_coefficient_mu 0.833
_exptl_absorpt_correction_T_max 1.000000
_exptl_absorpt_correction_T_min 0.380189
_exptl_absorpt_correction_type multi-scan
_exptl_absorpt_process_details SADABS(Sheldrick,1996)
_exptl_crystal_colour yellow
_exptl_crystal_density_diffrn 1.37
_exptl_crystal_density_method 'not measured'
_exptl_crystal_description plate
_exptl_crystal_F_000 932
_exptl_crystal_size_max 0.5
_exptl_crystal_size_mid 0.45
_exptl_crystal_size_min 0.05
_refine_diff_density_max 0.613
_refine_diff_density_min -0.952
_refine_ls_extinction_method none
_refine_ls_goodness_of_fit_ref 1.123
_refine_ls_hydrogen_treatment mixed
_refine_ls_matrix_type full
_refine_ls_number_parameters 280
_refine_ls_number_reflns 4876
_refine_ls_number_restraints 10
_refine_ls_restrained_S_all 1.122
_refine_ls_R_factor_all 0.1187
_refine_ls_R_factor_gt 0.0809
_refine_ls_shift/su_max 0.005
_refine_ls_shift/su_mean 0.000
_refine_ls_structure_factor_coef Fsqd
_refine_ls_weighting_details 'calc w=1/[\s^2^(Fo^2^)+(0.0832P)^2^+2.7552P] where P=(Fo^2^+2Fc^2^)/3'
_refine_ls_weighting_scheme calc
_refine_ls_wR_factor_gt 0.1972
_refine_ls_wR_factor_ref 0.2169
_reflns_number_gt 3259
_reflns_number_total 4876
_reflns_threshold_expression >2sigma(I)
_cod_data_source_file de0020.cif
_cod_data_source_block Mix-II
_cod_depositor_comments
;
The following automatic conversions were performed:
'_exptl_absorpt_correction_type' value 'Multi-scan' changed to
'multi-scan' according to
'/home/saulius/struct/CIF-dictionaries/cif_core.dic' dictionary named
'cif_core.dic' version 2.4.1 from 2010-06-29.

Automatic conversion script
Id: cif_fix_enum 1527 2010-12-29 10:47:43Z saulius 

The following automatic conversions were performed:

'_exptl_absorpt_correction_type' value 'Multi-scan' changed to
'multi-scan' according to
/home/saulius/struct/CIF-dictionaries/cif_core.dic dictionary named
'cif_core.dic' version 2.4.1 from 2010-06-29.

Automatic conversion script
Id: cif_fix_values 1715 2011-07-08 13:25:40Z adriana 
;
_cod_original_sg_symbol_H-M P21/n
_cod_database_code 2103485

loop_
_symmetry_equiv_pos_as_xyz
'x, y, z'
'-x+1/2, y+1/2, -z+1/2'
'-x, -y, -z'
'x-1/2, -y-1/2, z-1/2'

loop_
_atom_site_label
_atom_site_fract_x
_atom_site_fract_y
_atom_site_fract_z
_atom_site_U_iso_or_equiv
_atom_site_adp_type
_atom_site_calc_flag
_atom_site_refinement_flags
_atom_site_occupancy
_atom_site_disorder_assembly
_atom_site_disorder_group
_atom_site_type_symbol
Co 0.73067(5) 0.21853(7) 0.90971(3) 0.0435(2) Uani d . 1 A . Co
O1 0.5185(3) 0.0866(5) 0.9397(2) 0.0673(11) Uani d . 1 . . O
O2 0.7732(4) 0.5144(4) 0.8758(2) 0.0732(12) Uani d . 1 . . O
H2 0.836(6) 0.444(8) 0.879(3) 0.088 Uiso d . 1 . . H
O3 0.6889(4) -0.0754(4) 0.9429(2) 0.0677(11) Uani d . 1 . . O
H3 0.593(6) 0.002(7) 0.941(3) 0.081 Uiso d . 1 . . H
O4 0.9412(3) 0.3527(5) 0.8766(2) 0.0752(12) Uani d . 1 . . O
N1 0.5725(3) 0.2096(5) 0.9237(2) 0.0483(10) Uani d . 1 . . N
N2 0.6937(4) 0.4145(5) 0.8935(2) 0.0522(10) Uani d . 1 . . N
N3 0.7669(4) 0.0236(4) 0.9254(2) 0.0482(10) Uani d . 1 . . N
N4 0.8881(4) 0.2288(5) 0.8939(2) 0.0530(10) Uani d . 1 . . N
N5 0.7588(3) 0.2654(4) 1.0109(2) 0.0478(10) Uani d . 1 . . N
C1 0.5155(5) 0.3286(7) 0.9189(3) 0.0571(14) Uani d . 1 . . C
C2 0.5890(5) 0.4516(6) 0.9007(3) 0.0586(14) Uani d . 1 . . C
C3 0.8732(5) -0.0133(6) 0.9188(3) 0.0529(12) Uani d . 1 . . C
C4 0.9455(5) 0.1096(6) 0.9006(3) 0.0583(14) Uani d . 1 . . C
C5 0.3903(5) 0.3406(10) 0.9272(4) 0.094(2) Uani d . 1 . . C
H5A 0.3622 0.2535 0.9474 0.142 Uiso calc R 1 . . H
H5B 0.3540 0.3542 0.8839 0.142 Uiso calc R 1 . . H
H5C 0.3739 0.4217 0.9556 0.142 Uiso calc R 1 . . H
C6 0.5462(7) 0.6034(7) 0.8902(4) 0.091(2) Uani d . 1 . . C
H6A 0.6086 0.6701 0.8951 0.136 Uiso calc R 1 . . H
H6B 0.4895 0.6249 0.9229 0.136 Uiso calc R 1 . . H
H6C 0.5133 0.6120 0.8457 0.136 Uiso calc R 1 . . H
C7 0.9176(6) -0.1640(7) 0.9281(3) 0.0783(19) Uani d . 1 . . C
H7A 0.8548 -0.2300 0.9318 0.117 Uiso calc R 1 . . H
H7B 0.9640 -0.1685 0.9684 0.117 Uiso calc R 1 . . H
H7C 0.9626 -0.1903 0.8901 0.117 Uiso calc R 1 . . H
C8 1.0697(5) 0.0953(9) 0.8892(4) 0.089(2) Uani d . 1 . . C
H8A 1.1048 0.1891 0.8916 0.134 Uiso calc R 1 . . H
H8B 1.0817 0.0540 0.8455 0.134 Uiso calc R 1 . . H
H8C 1.1030 0.0336 0.9231 0.134 Uiso calc R 1 . . H
C9 0.7140(4) 0.1855(6) 1.0597(3) 0.0553(13) Uani d . 1 . . C
H9 0.6685 0.1073 1.0469 0.066 Uiso calc R 1 . . H
C10 0.7301(5) 0.2103(7) 1.1280(3) 0.0654(16) Uani d . 1 B . C
C11 0.7996(6) 0.3266(8) 1.1450(3) 0.0738(18) Uani d . 1 . . C
H11 0.8139 0.3478 1.1902 0.089 Uiso calc R 1 . . H
C12 0.8472(5) 0.4103(7) 1.0965(3) 0.0707(17) Uani d . 1 . . C
H12 0.8930 0.4889 1.1082 0.085 Uiso calc R 1 . . H
C13 0.8264(5) 0.3768(6) 1.0299(3) 0.0597(14) Uani d . 1 . . C
H13 0.8601 0.4328 0.9969 0.072 Uiso calc R 1 . . H
C14 0.6769(7) 0.1072(10) 1.1792(3) 0.095(2) Uani d D 1 . . C
C15 0.6545(14) 0.1889(16) 1.2428(7) 0.048 Uiso d P 0.339(12) B . C
C17 0.7066(5) 0.1610(7) 0.8109(3) 0.0609(15) Uani d D 1 . . C
H17 0.765(5) 0.130(7) 0.803(3) 0.073 Uiso d . 1 . . H
C16 0.6077(8) 0.0563(11) 0.7973(6) 0.033 Uiso d PD 0.358(11) A 1 C
C18 0.6964(7) 0.2764(9) 0.7585(4) 0.063(2) Uiso d PD 0.680(10) A 1 C
H18A 0.7516 0.3517 0.7688 0.076 Uiso calc PR 0.680(10) A 1 H
H18B 0.7157 0.2352 0.7152 0.076 Uiso calc PR 0.680(10) A 1 H
C19 0.5841(7) 0.3416(11) 0.7529(5) 0.081(3) Uiso d PD 0.680(10) A 1 C
N6 0.5007(8) 0.4001(14) 0.7478(6) 0.120(4) Uiso d PD 0.680(10) A 1 N
C19B 0.5249(13) 0.248(2) 0.7682(14) 0.101(9) Uiso d PD 0.320(10) A 2 C
C18B 0.5903(10) 0.1173(19) 0.7812(14) 0.101(9) Uiso d PD 0.320(10) A 2 C
H18C 0.6001 0.0639 0.7396 0.121 Uiso calc PR 0.320(10) A 2 H
H18D 0.5505 0.0558 0.8126 0.121 Uiso calc PR 0.320(10) A 2 H
C16B 0.762(2) 0.272(2) 0.7649(12) 0.035 Uiso d PD 0.142(11) A 2 C
C15B 0.589(2) 0.161(3) 1.2291(13) 0.048 Uiso d PD 0.161(12) B 2 C
N6B 0.4658(16) 0.341(2) 0.7583(10) 0.076(5) Uiso d PD 0.320(10) A 2 N

loop_
_atom_site_aniso_label
_atom_site_aniso_U_11
_atom_site_aniso_U_22
_atom_site_aniso_U_33
_atom_site_aniso_U_12
_atom_site_aniso_U_13
_atom_site_aniso_U_23
Co 0.0419(4) 0.0373(4) 0.0513(4) 0.0058(3) -0.0001(3) -0.0015(3)
O1 0.046(2) 0.071(3) 0.084(3) -0.009(2) 0.0024(19) 0.006(2)
O2 0.080(3) 0.041(2) 0.098(3) -0.002(2) 0.002(2) 0.009(2)
O3 0.077(3) 0.0377(19) 0.088(3) -0.0032(19) 0.008(2) 0.0016(19)
O4 0.051(2) 0.069(3) 0.106(3) -0.014(2) 0.015(2) 0.005(2)
N1 0.040(2) 0.054(3) 0.051(2) 0.006(2) -0.0021(17) -0.0024(19)
N2 0.054(3) 0.041(2) 0.061(3) 0.010(2) -0.004(2) 0.004(2)
N3 0.047(2) 0.040(2) 0.058(2) 0.0031(18) 0.0045(19) -0.0032(19)
N4 0.043(2) 0.051(2) 0.065(3) 0.005(2) 0.0055(19) -0.002(2)
N5 0.042(2) 0.043(2) 0.058(2) 0.0119(18) -0.0055(18) -0.0075(19)
C1 0.050(3) 0.073(4) 0.048(3) 0.022(3) -0.004(2) -0.003(3)
C2 0.062(3) 0.058(3) 0.055(3) 0.025(3) -0.011(3) -0.005(3)
C3 0.051(3) 0.049(3) 0.058(3) 0.016(2) -0.005(2) -0.006(2)
C4 0.048(3) 0.068(4) 0.059(3) 0.016(3) -0.002(2) -0.015(3)
C5 0.047(3) 0.143(7) 0.093(5) 0.037(4) 0.004(3) -0.009(5)
C6 0.104(6) 0.065(4) 0.102(5) 0.041(4) -0.017(4) -0.001(4)
C7 0.094(5) 0.062(4) 0.079(4) 0.036(4) -0.004(4) -0.002(3)
C8 0.041(3) 0.123(6) 0.104(5) 0.022(4) 0.004(3) -0.014(5)
C9 0.047(3) 0.062(3) 0.057(3) 0.012(2) -0.002(2) -0.008(3)
C10 0.060(3) 0.076(4) 0.059(3) 0.024(3) -0.002(3) -0.007(3)
C11 0.073(4) 0.084(4) 0.064(4) 0.022(4) -0.018(3) -0.023(3)
C12 0.059(4) 0.069(4) 0.083(4) 0.014(3) -0.017(3) -0.023(4)
C13 0.049(3) 0.054(3) 0.076(4) 0.006(2) -0.010(3) -0.011(3)
C14 0.105(6) 0.124(7) 0.058(4) 0.004(5) 0.018(4) 0.004(4)
C17 0.054(3) 0.069(4) 0.059(3) 0.014(3) 0.003(3) -0.006(3)

loop_
_atom_type_symbol
_atom_type_description
_atom_type_scat_dispersion_real
_atom_type_scat_dispersion_imag
_atom_type_scat_source
Co Co 0.3494 0.9721 'International Tables Vol C Tables 4.2.6.8 and 6.1.1.4'
C C 0.0033 0.0016 'International Tables Vol C Tables 4.2.6.8 and 6.1.1.4'
N N 0.0061 0.0033 'International Tables Vol C Tables 4.2.6.8 and 6.1.1.4'
O O 0.0106 0.0060 'International Tables Vol C Tables 4.2.6.8 and 6.1.1.4'
H H 0.0000 0.0000 'International Tables Vol C Tables 4.2.6.8 and 6.1.1.4'

loop_
_geom_angle_atom_site_label_1
_geom_angle_atom_site_label_2
_geom_angle_atom_site_label_3
_geom_angle
N3 Co N4 81.69(19)
N3 Co N1 98.90(19)
N4 Co N1 178.83(19)
N3 Co N2 179.7(2)
N4 Co N2 98.4(2)
N1 Co N2 80.96(19)
N3 Co C17 86.4(2)
N4 Co C17 88.4(2)
N1 Co C17 90.66(19)
N2 Co C17 93.3(2)
N3 Co N5 90.43(17)
N4 Co N5 90.68(18)
N1 Co N5 90.32(17)
N2 Co N5 89.80(18)
C17 Co N5 176.8(2)
N1 O1 H3 102(3)
N2 O2 H2 93(4)
N3 O3 H3 102(3)
C1 N1 O1 119.5(5)
C1 N1 Co 117.6(4)
O1 N1 Co 122.9(3)
C2 N2 O2 120.5(5)
C2 N2 Co 117.0(4)
O2 N2 Co 122.5(3)
C3 N3 O3 120.4(4)
C3 N3 Co 116.7(4)
O3 N3 Co 122.9(3)
C4 N4 O4 120.3(5)
C4 N4 Co 116.7(4)
O4 N4 Co 122.9(3)
C9 N5 C13 117.1(5)
C9 N5 Co 122.0(4)
C13 N5 Co 120.8(4)
N1 C1 C2 111.6(5)
N1 C1 C5 124.6(6)
C2 C1 C5 123.7(6)
N2 C2 C1 112.7(5)
N2 C2 C6 123.4(6)
C1 C2 C6 123.8(6)
N3 C3 C4 112.4(4)
N3 C3 C7 124.3(6)
C4 C3 C7 123.3(5)
N4 C4 C3 112.4(5)
N4 C4 C8 124.7(6)
C3 C4 C8 122.8(5)
C1 C5 H5A 109.5
C1 C5 H5B 109.5
H5A C5 H5B 109.5
C1 C5 H5C 109.5
H5A C5 H5C 109.5
H5B C5 H5C 109.5
C2 C6 H6A 109.5
C2 C6 H6B 109.5
H6A C6 H6B 109.5
C2 C6 H6C 109.5
H6A C6 H6C 109.5
H6B C6 H6C 109.5
C3 C7 H7A 109.5
C3 C7 H7B 109.5
H7A C7 H7B 109.5
C3 C7 H7C 109.5
H7A C7 H7C 109.5
H7B C7 H7C 109.5
C4 C8 H8A 109.5
C4 C8 H8B 109.5
H8A C8 H8B 109.5
C4 C8 H8C 109.5
H8A C8 H8C 109.5
H8B C8 H8C 109.5
N5 C9 C10 124.8(6)
N5 C9 H9 117.6
C10 C9 H9 117.6
C9 C10 C11 115.9(6)
C9 C10 C14 119.7(6)
C11 C10 C14 124.3(6)
C12 C11 C10 120.9(6)
C12 C11 H11 119.6
C10 C11 H11 119.6
C11 C12 C13 119.0(6)
C11 C12 H12 120.5
C13 C12 H12 120.5
N5 C13 C12 122.3(6)
N5 C13 H13 118.8
C12 C13 H13 118.8
C15 C14 C15B 32.7(12)
C15 C14 C10 109.0(9)
C15B C14 C10 121.0(14)
C15B C15 C14 75.6(12)
C18 C17 C18B 82.0(10)
C18 C17 C16B 29.9(11)
C18B C17 C16B 109.6(15)
C18 C17 C16 106.2(7)
C18B C17 C16 25.6(8)
C16B C17 C16 130.6(12)
C18 C17 Co 119.4(5)
C18B C17 Co 122.9(11)
C16B C17 Co 110.2(11)
C16 C17 Co 115.0(5)
C18 C17 H17 100(5)
C18B C17 H17 128(5)
C16B C17 H17 74(5)
C16 C17 H17 114(5)
Co C17 H17 101(5)
C19 C18 C17 114.2(7)
C19 C18 H18A 108.7
C17 C18 H18A 108.7
C19 C18 H18B 108.7
C17 C18 H18B 108.7
H18A C18 H18B 107.6
N6 C19 C18 175.6(12)
N6B C19B C18B 173.7(13)
C19B C18B C17 108.2(11)
C19B C18B H18C 110.1
C17 C18B H18C 110.1
C19B C18B H18D 110.0
C17 C18B H18D 110.1
H18C C18B H18D 108.4
C17 C16B H17 29(2)
C15 C15B C14 71.7(12)

loop_
_geom_bond_atom_site_label_1
_geom_bond_atom_site_label_2
_geom_bond_distance
Co N3 1.875(4)
Co N4 1.882(4)
Co N1 1.883(4)
Co N2 1.887(4)
Co C17 2.048(6)
Co N5 2.076(4)
O1 N1 1.342(6)
O1 H3 1.17(7)
O2 N2 1.363(6)
O2 H2 0.99(7)
O3 N3 1.344(5)
O3 H3 1.34(7)
O4 N4 1.350(6)
N1 C1 1.289(7)
N2 C2 1.285(7)
N3 C3 1.301(6)
N4 C4 1.295(7)
N5 C9 1.334(7)
N5 C13 1.348(7)
C1 C2 1.475(9)
C1 C5 1.484(8)
C2 C6 1.502(8)
C3 C4 1.467(8)
C3 C7 1.496(8)
C4 C8 1.485(8)
C5 H5A 0.9600
C5 H5B 0.9600
C5 H5C 0.9600
C6 H6A 0.9600
C6 H6B 0.9600
C6 H6C 0.9600
C7 H7A 0.9600
C7 H7B 0.9600
C7 H7C 0.9600
C8 H8A 0.9600
C8 H8B 0.9600
C8 H8C 0.9600
C9 C10 1.384(8)
C9 H9 0.9300
C10 C11 1.386(9)
C10 C14 1.534(10)
C11 C12 1.364(9)
C11 H11 0.9300
C12 C13 1.374(8)
C12 H12 0.9300
C13 H13 0.9300
C14 C15 1.499(16)
C14 C15B 1.5299(10)
C15 C15B 0.85(3)
C17 C18 1.492(10)
C17 C18B 1.5298(10)
C17 C16B 1.5301(10)
C17 C16 1.5303(10)
C17 H17 0.77(6)
C18 C19 1.4506(9)
C18 H18A 0.9700
C18 H18B 0.9700
C19 N6 1.1206(9)
C19B N6B 1.1212(10)
C19B C18B 1.4513(10)
C18B H18C 0.9700
C18B H18D 0.9700
C16B H17 1.52(7)
